data_1543603
loop_
_publ_author_name
'Suponitsky, Kyrill Yu'
'Burakov, N. I.'
'Kanibolotsky, Alexander L.'
'Mikhailov, Vasilii A.'

_publ_section_title
;
 Multiple Noncovalent Bonding in Halogen Complexes with Oxygen Organics.
 I. Tertiary Amides.
;
_journal_issue 24
_journal_name_full 'The journal of physical chemistry. A'
_journal_page_first 4179
_journal_page_last 4190
_journal_paper_doi 10.1021/acs.jpca.6b02192
_journal_volume 120
_journal_year 2016
_chemical_formula_moiety 'C8 H14 N2 O2, I2 Cl2'
_chemical_formula_sum 'C8 H14 Cl2 I2 N2 O2'
_chemical_formula_weight 494.91
_chemical_name_systematic
; 
 ? 
;
_space_group_IT_number 2
_symmetry_cell_setting triclinic
_symmetry_space_group_name_Hall '-P 1'
_symmetry_space_group_name_H-M 'P -1'
_atom_sites_solution_hydrogens geom
_atom_sites_solution_primary direct
_atom_sites_solution_secondary difmap
_audit_creation_method SHELXL-97
_cell_angle_alpha 94.689(3)
_cell_angle_beta 105.261(3)
_cell_angle_gamma 106.876(3)
_cell_formula_units_Z 1
_cell_length_a 5.6207(10)
_cell_length_b 6.9699(12)
_cell_length_c 10.1484(17)
_cell_measurement_reflns_used 3838
_cell_measurement_temperature 110(2)
_cell_measurement_theta_max 30.77
_cell_measurement_theta_min 3.10
_cell_volume 361.61(11)
_computing_cell_refinement 'SAINT (Bruker, 2009)'
_computing_data_collection 'APEX (Bruker, 2009)'
_computing_data_reduction 'SAINT (Bruker, 2009)'
_computing_molecular_graphics 'SHELXTL (Sheldrick, 2008)'
_computing_publication_material 'SHELXTL (Sheldrick, 2008) and PLATON (Spek, 2009)'
_computing_structure_refinement 'SHELXTL (Sheldrick, 2008)'
_computing_structure_solution 'SHELXTL (Sheldrick, 2008)'
_diffrn_ambient_temperature 110(2)
_diffrn_measured_fraction_theta_full 0.981
_diffrn_measured_fraction_theta_max 0.981
_diffrn_measurement_device_type 'Bruker APEX-II CCD'
_diffrn_measurement_method '\f and \w scans'
_diffrn_radiation_monochromator graphite
_diffrn_radiation_source 'sealed tube'
_diffrn_radiation_type MoK\a
_diffrn_radiation_wavelength 0.71073
_diffrn_reflns_av_R_equivalents 0.0440
_diffrn_reflns_av_sigmaI/netI 0.0316
_diffrn_reflns_limit_h_max 7
_diffrn_reflns_limit_h_min -7
_diffrn_reflns_limit_k_max 9
_diffrn_reflns_limit_k_min -9
_diffrn_reflns_limit_l_max 13
_diffrn_reflns_limit_l_min -13
_diffrn_reflns_number 7759
_diffrn_reflns_theta_full 27.99
_diffrn_reflns_theta_max 27.99
_diffrn_reflns_theta_min 2.11
_diffrn_standards_decay_% 0
_diffrn_standards_number 0
_exptl_absorpt_coefficient_mu 4.707
_exptl_absorpt_correction_T_max 0.910
_exptl_absorpt_correction_T_min 0.612
_exptl_absorpt_correction_type multi-scan
_exptl_absorpt_process_details 'SADABS (Bruker, 2008)'
_exptl_crystal_colour red
_exptl_crystal_density_diffrn 2.273
_exptl_crystal_density_method 'not measured'
_exptl_crystal_description plate
_exptl_crystal_F_000 232
_exptl_crystal_size_max 0.10
_exptl_crystal_size_mid 0.04
_exptl_crystal_size_min 0.01
_refine_diff_density_max 1.572
_refine_diff_density_min -1.148
_refine_diff_density_rms 0.157
_refine_ls_extinction_method none
_refine_ls_goodness_of_fit_ref 1.047
_refine_ls_hydrogen_treatment constr
_refine_ls_matrix_type full
_refine_ls_number_parameters 74
_refine_ls_number_reflns 1711
_refine_ls_number_restraints 0
_refine_ls_restrained_S_all 1.047
_refine_ls_R_factor_all 0.0295
_refine_ls_R_factor_gt 0.0265
_refine_ls_shift/su_max 0.001
_refine_ls_shift/su_mean 0.000
_refine_ls_structure_factor_coef Fsqd
_refine_ls_weighting_details 'calc w=1/[\s^2^(Fo^2^)+(0.0497P)^2^] where P=(Fo^2^+2Fc^2^)/3'
_refine_ls_weighting_scheme calc
_refine_ls_wR_factor_gt 0.0697
_refine_ls_wR_factor_ref 0.0716
_reflns_number_gt 1589
_reflns_number_total 1711
_reflns_threshold_expression I>2\s(I)
_cod_data_source_file jp6b02192_si_003.cif
_cod_data_source_block compiiib
_cod_depositor_comments
;
The following automatic conversions were performed:

'_symmetry_cell_setting' value 'Triclinic' changed to 'triclinic'
according to
/usr/data/users/saulius/crontab/automatic-downloads/current/ACS/lib/dictionaries/cif_core.dic
dictionary named 'cif_core.dic' version 2.4.2 from 2011-04-26.

Automatic conversion script
Id: cif_fix_values 4268 2015-11-12 08:31:59Z antanas 
;
_cod_database_code 1543603

loop_
_symmetry_equiv_pos_as_xyz
'x, y, z'
'-x, -y, -z'

loop_
_atom_site_label
_atom_site_type_symbol
_atom_site_fract_x
_atom_site_fract_y
_atom_site_fract_z
_atom_site_U_iso_or_equiv
_atom_site_adp_type
_atom_site_occupancy
_atom_site_symmetry_multiplicity
_atom_site_calc_flag
_atom_site_refinement_flags
I1 I 0.10544(4) 0.55766(3) 0.27408(2) 0.01583(10) Uani 1 1 d .
Cl1 Cl -0.08814(19) 0.75097(15) 0.39638(10) 0.0227(2) Uani 1 1 d .
O1 O 0.2849(6) 0.3638(4) 0.1471(3) 0.0210(5) Uani 1 1 d .
N1 N 0.4809(6) 0.1396(4) 0.1037(3) 0.0165(6) Uani 1 1 d .
C1 C 0.6338(7) 0.0034(6) 0.1428(4) 0.0191(7) Uani 1 1 d .
H1A H 0.6269 -0.0305 0.2316 0.023 Uiso 1 1 d R
H1B H 0.8122 0.0718 0.1496 0.023 Uiso 1 1 d R
C2 C 0.4708(7) 0.1903(5) -0.0347(4) 0.0195(7) Uani 1 1 d .
H2A H 0.6419 0.2672 -0.0356 0.023 Uiso 1 1 d R
H2B H 0.3601 0.2722 -0.0569 0.023 Uiso 1 1 d R
C3 C 0.3992(7) 0.2394(5) 0.1907(4) 0.0158(6) Uani 1 1 d .
C4 C 0.4395(8) 0.2000(6) 0.3368(4) 0.0202(7) Uani 1 1 d .
H4A H 0.3698 0.2859 0.3868 0.030 Uiso 1 1 calc R
H4B H 0.6263 0.2319 0.3832 0.030 Uiso 1 1 calc R
H4C H 0.3487 0.0565 0.3358 0.030 Uiso 1 1 calc R

loop_
_atom_site_aniso_label
_atom_site_aniso_U_11
_atom_site_aniso_U_22
_atom_site_aniso_U_33
_atom_site_aniso_U_23
_atom_site_aniso_U_13
_atom_site_aniso_U_12
I1 0.01357(13) 0.01409(14) 0.01857(14) 0.00260(9) 0.00558(9) 0.00203(9)
Cl1 0.0243(4) 0.0253(5) 0.0248(4) 0.0061(4) 0.0119(4) 0.0130(4)
O1 0.0265(14) 0.0207(13) 0.0199(13) 0.0049(10) 0.0093(11) 0.0111(12)
N1 0.0182(14) 0.0149(14) 0.0165(13) 0.0039(11) 0.0053(11) 0.0051(11)
C1 0.0212(17) 0.0195(17) 0.0187(17) 0.0035(13) 0.0053(13) 0.0103(14)
C2 0.0230(18) 0.0175(17) 0.0200(17) 0.0063(13) 0.0095(14) 0.0061(14)
C3 0.0133(15) 0.0112(15) 0.0212(16) 0.0017(12) 0.0072(13) 0.0001(12)
C4 0.0232(18) 0.0197(17) 0.0182(16) 0.0028(13) 0.0078(14) 0.0065(14)

loop_
_atom_type_symbol
_atom_type_description
_atom_type_scat_dispersion_real
_atom_type_scat_dispersion_imag
_atom_type_scat_source
C C 0.0033 0.0016 'International Tables Vol C Tables 4.2.6.8 and 6.1.1.4'
H H 0.0000 0.0000 'International Tables Vol C Tables 4.2.6.8 and 6.1.1.4'
N N 0.0061 0.0033 'International Tables Vol C Tables 4.2.6.8 and 6.1.1.4'
O O 0.0106 0.0060 'International Tables Vol C Tables 4.2.6.8 and 6.1.1.4'
Cl Cl 0.1484 0.1585 'International Tables Vol C Tables 4.2.6.8 and 6.1.1.4'
I I -0.4742 1.8119 'International Tables Vol C Tables 4.2.6.8 and 6.1.1.4'

loop_
_geom_angle_atom_site_label_1
_geom_angle_atom_site_label_2
_geom_angle_atom_site_label_3
_geom_angle
_geom_angle_site_symmetry_1
_geom_angle_site_symmetry_3
O1 I1 Cl1 178.22(7) . .
C3 O1 I1 127.0(2) . .
C3 N1 C2 121.2(3) . .
C3 N1 C1 124.6(3) . .
C2 N1 C1 113.0(3) . .
N1 C1 C2 110.5(3) . 2_655
N1 C1 H1A 109.7 . .
C2 C1 H1A 109.9 2_655 .
N1 C1 H1B 109.3 . .
C2 C1 H1B 109.3 2_655 .
H1A C1 H1B 108.2 . .
N1 C2 C1 110.3(3) . 2_655
N1 C2 H2A 109.8 . .
C1 C2 H2A 109.4 2_655 .
N1 C2 H2B 109.4 . .
C1 C2 H2B 109.7 2_655 .
H2A C2 H2B 108.2 . .
O1 C3 N1 118.8(3) . .
O1 C3 C4 121.3(3) . .
N1 C3 C4 119.8(3) . .
C3 C4 H4A 109.5 . .
C3 C4 H4B 109.5 . .
H4A C4 H4B 109.5 . .
C3 C4 H4C 109.5 . .
H4A C4 H4C 109.5 . .
H4B C4 H4C 109.5 . .

loop_
_geom_bond_atom_site_label_1
_geom_bond_atom_site_label_2
_geom_bond_distance
_geom_bond_site_symmetry_2
I1 O1 2.386(3) .
I1 Cl1 2.4142(9) .
O1 C3 1.264(4) .
N1 C3 1.332(4) .
N1 C2 1.467(4) .
N1 C1 1.467(4) .
C1 C2 1.526(5) 2_655
C1 H1A 0.9581 .
C1 H1B 0.9584 .
C2 C1 1.526(5) 2_655
C2 H2A 0.9585 .
C2 H2B 0.9576 .
C3 C4 1.500(5) .
C4 H4A 0.9800 .
C4 H4B 0.9800 .
C4 H4C 0.9800 .

loop_
_geom_torsion_atom_site_label_1
_geom_torsion_atom_site_label_2
_geom_torsion_atom_site_label_3
_geom_torsion_atom_site_label_4
_geom_torsion
_geom_torsion_site_symmetry_4
Cl1 I1 O1 C3 -135(2) .
C3 N1 C1 C2 136.2(3) 2_655
C2 N1 C1 C2 -55.8(4) 2_655
C3 N1 C2 C1 -135.9(3) 2_655
C1 N1 C2 C1 55.7(4) 2_655
I1 O1 C3 N1 178.0(2) .
I1 O1 C3 C4 -0.8(5) .
C2 N1 C3 O1 7.9(5) .
C1 N1 C3 O1 175.0(3) .
C2 N1 C3 C4 -173.2(3) .
C1 N1 C3 C4 -6.2(5) .
